data_7009209
loop_
_publ_author_name
'Coe, Benjamin J.'
'Beyer, Tim'
'Jeffery, John C.'
'Coles, Simon J.'
'Gelbrich, Thomas'
'Hursthouse, Michael B.'
'Light, Mark E.'

_publ_section_title
;
 A spectroscopic, electrochemical and structural study of polarizable,
 dipolar ruthenium(II) arsine complexes as models for chromophores with
 large quadratic non-linear optical responses
;
_journal_issue 5
_journal_name_full 'Journal of the Chemical Society, Dalton Transactions'
_journal_page_first 797
_journal_paper_doi 10.1039/a909336b
_journal_year 2000
_chemical_formula_sum 'C41 H53 As4 Cl F12 N2 O2 P2 Ru'
_chemical_formula_weight 1331.99
_chemical_name_systematic
;

 ?

;
_space_group_IT_number 33
_symmetry_cell_setting orthorhombic
_symmetry_space_group_name_Hall 'P 2c -2n'
_symmetry_space_group_name_H-M 'P n a 21'
_atom_sites_solution_hydrogens geom
_atom_sites_solution_primary direct
_atom_sites_solution_secondary difmap
_audit_creation_method SHELXL-97
_cell_angle_alpha 90.00
_cell_angle_beta 90.00
_cell_angle_gamma 90.00
_cell_formula_units_Z 4
_cell_length_a 14.519(3)
_cell_length_b 22.552(5)
_cell_length_c 16.361(3)
_cell_measurement_reflns_used 47991
_cell_measurement_temperature 150(2)
_cell_measurement_theta_max 27.44
_cell_measurement_theta_min 1.81
_cell_volume 5357.1(19)
_computing_cell_refinement 'DENZO, COLLECT'
_computing_data_reduction 'DENZO, COLLECT'
_computing_molecular_graphics 'CAMERON (Watkin, Pearce 1995)'
_computing_structure_refinement 'SHELXL-97 (Sheldrick, 1997)'
_computing_structure_solution 'SHELXS-97 (Sheldrick, 1990)'
_diffrn_ambient_temperature 150(2)
_diffrn_detector_area_resol_mean 9.091
_diffrn_measured_fraction_theta_full 0.954
_diffrn_measured_fraction_theta_max 0.954
_diffrn_measurement_device_type 'Nonius KappaCCD Area Detector'
_diffrn_measurement_method 'Phi and Omega scans to fill Ewald Sphere'
_diffrn_radiation_monochromator graphite
_diffrn_radiation_source 'Nonius FR591 rotating anode'
_diffrn_radiation_type MoK\a
_diffrn_radiation_wavelength 0.71073
_diffrn_reflns_av_R_equivalents 0.1613
_diffrn_reflns_av_sigmaI/netI 0.1700
_diffrn_reflns_limit_h_max 18
_diffrn_reflns_limit_h_min -18
_diffrn_reflns_limit_k_max 27
_diffrn_reflns_limit_k_min -23
_diffrn_reflns_limit_l_max 21
_diffrn_reflns_limit_l_min -20
_diffrn_reflns_number 47991
_diffrn_reflns_theta_full 27.44
_diffrn_reflns_theta_max 27.44
_diffrn_reflns_theta_min 1.81
_exptl_absorpt_coefficient_mu 2.930
_exptl_absorpt_correction_T_max 0.986
_exptl_absorpt_correction_T_min 0.822
_exptl_absorpt_correction_type multi-scan
_exptl_crystal_colour red
_exptl_crystal_density_diffrn 1.652
_exptl_crystal_density_method 'not measured'
_exptl_crystal_description plate
_exptl_crystal_F_000 2640
_exptl_crystal_size_max 0.125
_exptl_crystal_size_mid 0.075
_exptl_crystal_size_min 0.01
_refine_diff_density_max 0.630
_refine_diff_density_min -0.567
_refine_diff_density_rms 0.120
_refine_ls_abs_structure_details 'Flack H D (1983), Acta Cryst. A39, 876-881'
_refine_ls_abs_structure_Flack 0.002(12)
_refine_ls_extinction_method none
_refine_ls_goodness_of_fit_ref 0.771
_refine_ls_hydrogen_treatment mixed
_refine_ls_matrix_type full
_refine_ls_number_parameters 597
_refine_ls_number_reflns 11521
_refine_ls_number_restraints 1
_refine_ls_restrained_S_all 0.771
_refine_ls_R_factor_all 0.1323
_refine_ls_R_factor_gt 0.0547
_refine_ls_shift/su_max 0.012
_refine_ls_shift/su_mean 0.000
_refine_ls_structure_factor_coef Fsqd
_refine_ls_weighting_details 'calc w=1/[\s^2^(Fo^2^)+(0.1000P)^2^+0.0000P] where P=(Fo^2^+2Fc^2^)/3'
_refine_ls_weighting_scheme calc
_refine_ls_wR_factor_gt 0.1143
_refine_ls_wR_factor_ref 0.1498
_reflns_number_gt 6658
_reflns_number_total 11521
_reflns_threshold_expression >2sigma(I)
_cod_data_source_file a909336b.txt
_cod_data_source_block 4
_cod_depositor_comments
;
The following automatic conversions were performed:
'_symmetry_cell_setting' value 'Orthorhombic' changed to 'orthorhombic'
according to '/home/saulius/struct/CIF-dictionaries/cif_core.dic'
dictionary named 'cif_core.dic' version 2.4.1 from 2010-06-29.

Automatic conversion script
Id: cif_fix_enum 1527 2010-12-29 10:47:43Z saulius 

The following automatic conversions were performed:

'_exptl_absorpt_correction_type' tag value 'multi-scans' was replaced
with 'multi-scan' value.

Automatic conversion script
Id: cif_fix_values 1646 2011-03-28 12:23:43Z adriana 
;
_cod_original_sg_symbol_H-M Pna2(1)
_cod_database_code 7009209

loop_
_symmetry_equiv_pos_as_xyz
'x, y, z'
'-x, -y, z+1/2'
'x+1/2, -y+1/2, z'
'-x+1/2, y+1/2, z+1/2'

loop_
_atom_site_label
_atom_site_type_symbol
_atom_site_fract_x
_atom_site_fract_y
_atom_site_fract_z
_atom_site_U_iso_or_equiv
_atom_site_adp_type
_atom_site_occupancy
_atom_site_symmetry_multiplicity
_atom_site_calc_flag
_atom_site_refinement_flags
_atom_site_disorder_assembly
_atom_site_disorder_group
Ru1 Ru 0.56813(5) 0.54357(3) 0.29440(4) 0.02561(17) Uani 1 1 d . . .
As1 As 0.43682(6) 0.60150(4) 0.24312(6) 0.0311(2) Uani 1 1 d . . .
As2 As 0.49154(6) 0.45358(4) 0.23728(6) 0.0274(2) Uani 1 1 d . . .
As3 As 0.64571(6) 0.62950(4) 0.36188(6) 0.0316(2) Uani 1 1 d . . .
As4 As 0.68674(6) 0.48142(4) 0.35768(6) 0.0283(2) Uani 1 1 d . . .
Cl1 Cl 0.47454(17) 0.52857(11) 0.41623(15) 0.0380(6) Uani 1 1 d . . .
P1 P 0.01054(19) 0.65800(13) 0.21696(17) 0.0428(7) Uani 1 1 d . . .
P2 P 0.2246(2) 0.26645(14) 0.2503(3) 0.0718(11) Uani 1 1 d . . .
F1 F -0.0656(5) 0.6908(3) 0.1605(4) 0.0650(19) Uani 1 1 d . . .
F2 F 0.0883(5) 0.6986(3) 0.1746(4) 0.071(2) Uani 1 1 d . . .
F3 F 0.0853(4) 0.6237(3) 0.2706(4) 0.072(2) Uani 1 1 d . . .
F4 F 0.0208(4) 0.6059(3) 0.1471(4) 0.0498(15) Uani 1 1 d . . .
F5 F -0.0676(4) 0.6169(3) 0.2577(4) 0.0559(17) Uani 1 1 d . . .
F6 F -0.0015(4) 0.7094(3) 0.2856(5) 0.069(2) Uani 1 1 d . . .
F7 F 0.3146(5) 0.2827(3) 0.1984(6) 0.089(3) Uani 1 1 d . . .
F8 F 0.2074(5) 0.2081(3) 0.1942(5) 0.086(2) Uani 1 1 d . . .
F9 F 0.2855(5) 0.2256(4) 0.3095(5) 0.091(3) Uani 1 1 d . . .
F10 F 0.1354(5) 0.2500(4) 0.3018(6) 0.101(3) Uani 1 1 d . . .
F11 F 0.2443(7) 0.3245(4) 0.3080(9) 0.150(5) Uani 1 1 d . . .
F12 F 0.1653(6) 0.3081(5) 0.1914(8) 0.138(5) Uani 1 1 d . . .
O1 O 1.1672(6) 0.5570(3) -0.4874(5) 0.054(2) Uani 1 1 d . . .
N1 N 0.6458(5) 0.5572(3) 0.1883(5) 0.0293(18) Uani 1 1 d . . .
N2 N 0.9212(5) 0.5835(3) -0.1669(5) 0.0292(18) Uani 1 1 d . . .
C1 C 0.4493(7) 0.6590(5) 0.1524(7) 0.048(3) Uani 1 1 d . . .
H1A H 0.3958 0.6840 0.1505 0.071 Uiso 1 1 calc R . .
H1B H 0.4551 0.6380 0.1016 0.071 Uiso 1 1 calc R . .
H1C H 0.5032 0.6829 0.1610 0.071 Uiso 1 1 calc R . .
C2 C 0.3631(7) 0.6502(5) 0.3189(7) 0.053(3) Uani 1 1 d . . .
H2A H 0.3055 0.6602 0.2937 0.080 Uiso 1 1 calc R . .
H2B H 0.3962 0.6858 0.3319 0.080 Uiso 1 1 calc R . .
H2C H 0.3517 0.6282 0.3682 0.080 Uiso 1 1 calc R . .
C3 C 0.3501(6) 0.5432(4) 0.1958(6) 0.028(2) Uani 1 1 d . . .
C4 C 0.2642(7) 0.5615(5) 0.1647(6) 0.036(3) Uani 1 1 d . . .
H4 H 0.2459 0.6009 0.1693 0.044 Uiso 1 1 calc R . .
C5 C 0.2063(6) 0.5200(5) 0.1266(6) 0.037(2) Uani 1 1 d . . .
H5 H 0.1512 0.5324 0.1031 0.044 Uiso 1 1 calc R . .
C6 C 0.2320(6) 0.4575(5) 0.1236(6) 0.038(2) Uani 1 1 d . . .
H6 H 0.1921 0.4306 0.0992 0.046 Uiso 1 1 calc R . .
C7 C 0.3135(7) 0.4373(5) 0.1557(6) 0.037(3) Uani 1 1 d . . .
H7 H 0.3292 0.3974 0.1535 0.044 Uiso 1 1 calc R . .
C8 C 0.3730(6) 0.4795(4) 0.1924(6) 0.034(2) Uani 1 1 d . . .
C9 C 0.4586(7) 0.3862(4) 0.3100(6) 0.041(3) Uani 1 1 d . . .
H9A H 0.4302 0.4012 0.3588 0.062 Uiso 1 1 calc R . .
H9B H 0.5132 0.3646 0.3241 0.062 Uiso 1 1 calc R . .
H9C H 0.4163 0.3604 0.2822 0.062 Uiso 1 1 calc R . .
C10 C 0.5430(7) 0.4067(5) 0.1464(7) 0.045(3) Uani 1 1 d . . .
H10A H 0.5072 0.3713 0.1392 0.067 Uiso 1 1 calc R . .
H10B H 0.6056 0.3962 0.1587 0.067 Uiso 1 1 calc R . .
H10C H 0.5413 0.4297 0.0971 0.067 Uiso 1 1 calc R . .
C11 C 0.5905(8) 0.6678(6) 0.4567(7) 0.056(3) Uani 1 1 d . . .
H11A H 0.6382 0.6839 0.4908 0.084 Uiso 1 1 calc R . .
H11B H 0.5555 0.6393 0.4871 0.084 Uiso 1 1 calc R . .
H11C H 0.5506 0.6992 0.4389 0.084 Uiso 1 1 calc R . .
C12 C 0.6884(7) 0.7011(4) 0.3025(7) 0.048(3) Uani 1 1 d . . .
H12A H 0.6436 0.7322 0.3083 0.072 Uiso 1 1 calc R . .
H12B H 0.6961 0.6919 0.2457 0.072 Uiso 1 1 calc R . .
H12C H 0.7461 0.7140 0.3249 0.072 Uiso 1 1 calc R . .
C13 C 0.7641(7) 0.5982(5) 0.4066(6) 0.035(2) Uani 1 1 d . . .
C14 C 0.8293(8) 0.6385(5) 0.4376(6) 0.045(3) Uani 1 1 d . . .
H14 H 0.8155 0.6786 0.4434 0.054 Uiso 1 1 calc R . .
C15 C 0.9159(7) 0.6160(6) 0.4594(7) 0.050(3) Uani 1 1 d . . .
H15 H 0.9617 0.6416 0.4776 0.060 Uiso 1 1 calc R . .
C16 C 0.9342(7) 0.5525(5) 0.4537(6) 0.043(3) Uani 1 1 d . . .
H16 H 0.9918 0.5381 0.4686 0.051 Uiso 1 1 calc R . .
C17 C 0.8677(6) 0.5133(5) 0.4265(6) 0.042(3) Uani 1 1 d . . .
H17 H 0.8793 0.4728 0.4243 0.050 Uiso 1 1 calc R . .
C18 C 0.7826(7) 0.5362(4) 0.4023(6) 0.033(2) Uani 1 1 d . . .
C19 C 0.7584(7) 0.4243(5) 0.2927(8) 0.049(3) Uani 1 1 d . . .
H19A H 0.8076 0.4087 0.3254 0.073 Uiso 1 1 calc R . .
H19B H 0.7835 0.4439 0.2456 0.073 Uiso 1 1 calc R . .
H19C H 0.7190 0.3925 0.2754 0.073 Uiso 1 1 calc R . .
C20 C 0.6564(6) 0.4320(5) 0.4516(6) 0.041(3) Uani 1 1 d . . .
H20A H 0.6113 0.4030 0.4359 0.061 Uiso 1 1 calc R . .
H20B H 0.6319 0.4563 0.4945 0.061 Uiso 1 1 calc R . .
H20C H 0.7110 0.4123 0.4706 0.061 Uiso 1 1 calc R . .
C21 C 0.6091(6) 0.5509(4) 0.1123(5) 0.029(2) Uani 1 1 d . . .
H21 H 0.5472 0.5409 0.1078 0.035 Uiso 1 1 calc R . .
C22 C 0.6597(6) 0.5587(4) 0.0412(6) 0.030(2) Uani 1 1 d . . .
H22 H 0.6312 0.5543 -0.0093 0.035 Uiso 1 1 calc R . .
C23 C 0.7529(6) 0.5730(5) 0.0450(6) 0.033(2) Uani 1 1 d . . .
C24 C 0.7896(6) 0.5793(4) 0.1225(6) 0.031(2) Uani 1 1 d . . .
H24 H 0.8514 0.5892 0.1283 0.037 Uiso 1 1 calc R . .
C25 C 0.7381(6) 0.5715(4) 0.1889(6) 0.030(2) Uani 1 1 d . . .
H25 H 0.7665 0.5760 0.2395 0.036 Uiso 1 1 calc R . .
C26 C 0.8094(6) 0.5772(4) -0.0291(6) 0.028(2) Uani 1 1 d . . .
C27 C 0.8922(6) 0.6100(4) -0.0292(6) 0.036(2) Uani 1 1 d . . .
H27 H 0.9101 0.6299 0.0180 0.043 Uiso 1 1 calc R . .
C28 C 0.9461(7) 0.6132(4) -0.0968(6) 0.037(2) Uani 1 1 d . . .
H28 H 1.0000 0.6355 -0.0958 0.044 Uiso 1 1 calc R . .
C29 C 0.8423(6) 0.5514(4) -0.1689(6) 0.029(2) Uani 1 1 d . . .
H29 H 0.8264 0.5315 -0.2166 0.035 Uiso 1 1 calc R . .
C30 C 0.7854(6) 0.5478(4) -0.1021(6) 0.030(2) Uani 1 1 d . . .
H30 H 0.7311 0.5260 -0.1049 0.036 Uiso 1 1 calc R . .
C31 C 0.9804(6) 0.5893(4) -0.2390(5) 0.032(2) Uani 1 1 d . . .
C32 C 0.9954(6) 0.5373(4) -0.2849(5) 0.031(2) Uani 1 1 d . . .
H32 H 0.9698 0.5010 -0.2702 0.038 Uiso 1 1 calc R . .
C33 C 1.0510(6) 0.5438(5) -0.3538(6) 0.033(2) Uani 1 1 d . . .
H33 H 1.0640 0.5108 -0.3861 0.040 Uiso 1 1 calc R . .
C34 C 1.0883(6) 0.6003(4) -0.3757(6) 0.029(2) Uani 1 1 d . . .
C35 C 1.0716(6) 0.6520(4) -0.3270(6) 0.032(2) Uani 1 1 d . . .
H35 H 1.0969 0.6885 -0.3410 0.038 Uiso 1 1 calc R . .
C36 C 1.0165(6) 0.6456(4) -0.2586(6) 0.032(2) Uani 1 1 d . . .
H36 H 1.0034 0.6782 -0.2258 0.039 Uiso 1 1 calc R . .
C37 C 1.1482(7) 0.6041(5) -0.4513(6) 0.038(2) Uani 1 1 d . . .
C38 C 1.1820(10) 0.6646(5) -0.4793(7) 0.065(4) Uani 1 1 d . . .
H38A H 1.2155 0.6605 -0.5295 0.098 Uiso 1 1 calc R . .
H38B H 1.2217 0.6812 -0.4383 0.098 Uiso 1 1 calc R . .
H38C H 1.1302 0.6904 -0.4876 0.098 Uiso 1 1 calc R . .
O2 O 1.1367(5) 0.6600(4) -0.0319(5) 0.055(2) Uani 1 1 d . . .
C39 C 1.0788(10) 0.7615(6) -0.0303(9) 0.081(4) Uani 1 1 d . . .
H39A H 1.1056 0.7939 -0.0601 0.122 Uiso 1 1 calc R . .
H39B H 1.0561 0.7757 0.0212 0.122 Uiso 1 1 calc R . .
H39C H 1.0288 0.7450 -0.0613 0.122 Uiso 1 1 calc R . .
C40 C 1.1504(8) 0.7146(5) -0.0159(7) 0.052(3) Uani 1 1 d . . .
C41 C 1.2408(10) 0.7346(6) 0.0165(10) 0.087(5) Uani 1 1 d . . .
H41A H 1.2329 0.7501 0.0707 0.131 Uiso 1 1 calc R . .
H41B H 1.2653 0.7651 -0.0183 0.131 Uiso 1 1 calc R . .
H41C H 1.2827 0.7017 0.0180 0.131 Uiso 1 1 calc R . .

loop_
_atom_site_aniso_label
_atom_site_aniso_U_11
_atom_site_aniso_U_22
_atom_site_aniso_U_33
_atom_site_aniso_U_23
_atom_site_aniso_U_13
_atom_site_aniso_U_12
Ru1 0.0213(3) 0.0299(4) 0.0256(3) 0.0009(3) 0.0013(3) -0.0009(3)
As1 0.0266(5) 0.0314(5) 0.0353(5) -0.0005(5) -0.0018(5) 0.0024(4)
As2 0.0243(4) 0.0294(5) 0.0286(5) -0.0005(5) -0.0007(4) 0.0001(4)
As3 0.0296(5) 0.0326(5) 0.0325(5) -0.0029(5) -0.0007(5) -0.0021(4)
As4 0.0253(4) 0.0331(5) 0.0266(5) 0.0007(4) -0.0005(5) -0.0004(4)
Cl1 0.0354(13) 0.0449(16) 0.0336(13) -0.0017(11) 0.0101(11) -0.0018(11)
P1 0.0393(15) 0.0442(17) 0.0450(17) -0.0085(13) 0.0011(13) -0.0045(13)
P2 0.0371(16) 0.0410(19) 0.137(3) 0.005(2) 0.003(2) 0.0020(14)
F1 0.068(4) 0.051(4) 0.076(5) 0.001(4) -0.022(4) 0.009(3)
F2 0.067(5) 0.080(5) 0.067(5) -0.015(4) 0.013(4) -0.034(4)
F3 0.049(4) 0.101(6) 0.067(5) -0.009(4) -0.018(3) 0.005(4)
F4 0.045(3) 0.051(4) 0.054(4) -0.017(3) 0.001(3) 0.002(3)
F5 0.040(3) 0.083(5) 0.045(4) 0.004(3) 0.004(3) -0.012(3)
F6 0.065(4) 0.068(4) 0.074(5) -0.034(4) 0.009(4) -0.010(3)
F7 0.052(4) 0.061(5) 0.153(8) -0.028(5) 0.031(5) 0.008(4)
F8 0.091(6) 0.078(6) 0.090(6) 0.020(5) -0.032(5) -0.027(4)
F9 0.073(5) 0.099(6) 0.102(6) -0.036(5) -0.035(5) 0.030(4)
F10 0.053(4) 0.105(6) 0.145(8) 0.062(6) 0.008(5) 0.002(4)
F11 0.122(7) 0.057(5) 0.270(15) -0.060(7) 0.107(10) -0.010(5)
F12 0.070(5) 0.139(9) 0.206(11) 0.110(9) 0.046(7) 0.045(6)
O1 0.066(5) 0.054(5) 0.042(4) -0.005(4) 0.019(4) 0.009(4)
N1 0.024(4) 0.033(5) 0.031(4) 0.003(3) 0.001(4) -0.007(3)
N2 0.027(4) 0.025(4) 0.035(4) -0.004(3) 0.000(3) -0.009(3)
C1 0.040(6) 0.033(6) 0.070(8) 0.021(5) -0.010(6) -0.013(5)
C2 0.043(6) 0.057(7) 0.059(8) -0.019(6) 0.007(6) 0.017(5)
C3 0.028(5) 0.031(5) 0.027(5) -0.005(4) 0.007(4) 0.006(4)
C4 0.033(5) 0.048(7) 0.028(5) 0.008(5) 0.009(4) 0.014(5)
C5 0.019(5) 0.059(8) 0.032(5) 0.001(5) -0.005(4) -0.006(5)
C6 0.025(5) 0.060(7) 0.030(5) -0.006(5) -0.001(5) -0.005(5)
C7 0.034(6) 0.047(7) 0.030(5) -0.005(5) 0.001(5) -0.007(5)
C8 0.028(5) 0.042(6) 0.031(5) 0.004(5) -0.004(4) -0.002(4)
C9 0.045(6) 0.039(6) 0.039(6) 0.004(5) 0.001(5) 0.001(5)
C10 0.036(6) 0.044(7) 0.054(7) -0.017(5) -0.005(5) 0.009(5)
C11 0.054(7) 0.068(8) 0.046(7) -0.024(6) 0.013(6) -0.002(6)
C12 0.046(6) 0.040(6) 0.057(7) 0.008(6) -0.009(6) -0.002(5)
C13 0.030(5) 0.051(7) 0.025(5) 0.003(5) 0.001(4) -0.014(5)
C14 0.053(7) 0.048(7) 0.034(6) 0.005(5) -0.006(5) -0.012(5)
C15 0.034(6) 0.076(9) 0.040(6) 0.003(6) -0.015(5) -0.015(6)
C16 0.031(6) 0.064(8) 0.034(6) 0.013(5) -0.002(5) -0.002(5)
C17 0.024(5) 0.064(8) 0.038(6) -0.003(5) -0.011(5) 0.001(5)
C18 0.038(6) 0.041(6) 0.020(5) 0.003(4) 0.003(4) -0.006(5)
C19 0.035(5) 0.054(7) 0.056(7) 0.000(6) 0.001(6) 0.015(5)
C20 0.024(5) 0.066(7) 0.033(6) 0.013(5) -0.002(4) -0.017(5)
C21 0.025(5) 0.036(6) 0.027(5) 0.000(4) -0.009(4) -0.005(4)
C22 0.026(5) 0.040(6) 0.023(5) 0.001(4) 0.001(4) -0.006(4)
C23 0.025(5) 0.040(6) 0.034(6) -0.001(5) -0.003(4) -0.003(4)
C24 0.016(4) 0.042(6) 0.035(6) 0.001(5) 0.003(4) -0.009(4)
C25 0.024(5) 0.034(6) 0.033(5) -0.001(4) -0.002(4) 0.002(4)
C26 0.020(4) 0.033(6) 0.030(5) -0.001(4) 0.000(4) 0.001(4)
C27 0.032(5) 0.050(7) 0.027(5) 0.003(5) 0.000(5) 0.002(5)
C28 0.042(6) 0.037(6) 0.031(5) 0.000(5) -0.002(5) -0.006(5)
C29 0.031(5) 0.034(6) 0.023(5) 0.001(4) -0.005(4) 0.002(4)
C30 0.020(5) 0.037(6) 0.033(5) 0.010(4) 0.001(4) -0.012(4)
C31 0.034(5) 0.039(6) 0.025(5) -0.006(4) -0.008(4) -0.001(4)
C32 0.024(5) 0.049(6) 0.021(5) 0.008(4) 0.004(4) -0.008(4)
C33 0.031(5) 0.041(6) 0.027(5) -0.004(4) 0.000(4) 0.013(4)
C34 0.026(5) 0.026(5) 0.034(5) 0.001(4) -0.010(4) 0.000(4)
C35 0.031(5) 0.029(5) 0.036(5) 0.009(4) 0.005(4) -0.001(4)
C36 0.032(5) 0.035(5) 0.030(5) -0.007(5) 0.007(5) -0.005(4)
C37 0.028(5) 0.041(6) 0.046(6) -0.002(5) 0.002(5) 0.002(5)
C38 0.077(9) 0.068(9) 0.051(7) -0.001(7) 0.034(6) -0.024(7)
O2 0.047(5) 0.058(6) 0.060(5) -0.010(4) -0.005(4) -0.002(4)
C39 0.083(10) 0.077(11) 0.084(10) -0.015(8) -0.008(9) 0.025(8)
C40 0.059(7) 0.050(8) 0.045(7) -0.005(6) -0.010(6) 0.002(6)
C41 0.084(11) 0.056(9) 0.120(13) -0.008(9) -0.043(10) 0.000(8)

loop_
_atom_type_symbol
_atom_type_description
_atom_type_scat_dispersion_real
_atom_type_scat_dispersion_imag
_atom_type_scat_source
C C 0.0033 0.0016 'International Tables Vol C Tables 4.2.6.8 and 6.1.1.4'
H H 0.0000 0.0000 'International Tables Vol C Tables 4.2.6.8 and 6.1.1.4'
N N 0.0061 0.0033 'International Tables Vol C Tables 4.2.6.8 and 6.1.1.4'
O O 0.0106 0.0060 'International Tables Vol C Tables 4.2.6.8 and 6.1.1.4'
F F 0.0171 0.0103 'International Tables Vol C Tables 4.2.6.8 and 6.1.1.4'
P P 0.1023 0.0942 'International Tables Vol C Tables 4.2.6.8 and 6.1.1.4'
Cl Cl 0.1484 0.1585 'International Tables Vol C Tables 4.2.6.8 and 6.1.1.4'
As As 0.0499 2.0058 'International Tables Vol C Tables 4.2.6.8 and 6.1.1.4'
Ru Ru -1.2594 0.8363 'International Tables Vol C Tables 4.2.6.8 and 6.1.1.4'

loop_
_geom_angle_atom_site_label_1
_geom_angle_atom_site_label_2
_geom_angle_atom_site_label_3
_geom_angle
_geom_angle_site_symmetry_1
_geom_angle_site_symmetry_3
_geom_angle_publ_flag
N1 Ru1 Cl1 178.6(2) . . ?
N1 Ru1 As4 93.2(2) . . ?
Cl1 Ru1 As4 88.10(7) . . ?
N1 Ru1 As1 93.2(2) . . ?
Cl1 Ru1 As1 85.44(7) . . ?
As4 Ru1 As1 173.33(5) . . ?
N1 Ru1 As2 92.8(2) . . ?
Cl1 Ru1 As2 86.84(7) . . ?
As4 Ru1 As2 90.36(4) . . ?
As1 Ru1 As2 87.64(4) . . ?
N1 Ru1 As3 90.6(2) . . ?
Cl1 Ru1 As3 89.87(7) . . ?
As4 Ru1 As3 86.57(4) . . ?
As1 Ru1 As3 95.06(4) . . ?
As2 Ru1 As3 175.57(5) . . ?
C2 As1 C3 105.7(4) . . ?
C2 As1 C1 99.0(5) . . ?
C3 As1 C1 101.5(4) . . ?
C2 As1 Ru1 120.1(3) . . ?
C3 As1 Ru1 105.9(3) . . ?
C1 As1 Ru1 122.2(3) . . ?
C8 As2 C10 102.2(4) . . ?
C8 As2 C9 103.9(4) . . ?
C10 As2 C9 97.6(5) . . ?
C8 As2 Ru1 106.8(3) . . ?
C10 As2 Ru1 123.3(3) . . ?
C9 As2 Ru1 120.3(3) . . ?
C11 As3 C12 99.0(5) . . ?
C11 As3 C13 102.7(5) . . ?
C12 As3 C13 101.4(4) . . ?
C11 As3 Ru1 120.7(4) . . ?
C12 As3 Ru1 123.8(3) . . ?
C13 As3 Ru1 106.0(3) . . ?
C20 As4 C19 99.8(5) . . ?
C20 As4 C18 102.9(4) . . ?
C19 As4 C18 103.5(4) . . ?
C20 As4 Ru1 120.1(3) . . ?
C19 As4 Ru1 121.2(3) . . ?
C18 As4 Ru1 106.9(3) . . ?
F3 P1 F5 88.4(4) . . ?
F3 P1 F2 92.0(4) . . ?
F5 P1 F2 178.9(4) . . ?
F3 P1 F1 178.1(4) . . ?
F5 P1 F1 91.1(4) . . ?
F2 P1 F1 88.4(4) . . ?
F3 P1 F6 92.2(4) . . ?
F5 P1 F6 92.8(4) . . ?
F2 P1 F6 88.1(4) . . ?
F1 P1 F6 89.7(4) . . ?
F3 P1 F4 88.5(4) . . ?
F5 P1 F4 86.6(3) . . ?
F2 P1 F4 92.5(4) . . ?
F1 P1 F4 89.6(4) . . ?
F6 P1 F4 179.0(4) . . ?
F10 P2 F12 91.0(4) . . ?
F10 P2 F7 179.7(5) . . ?
F12 P2 F7 89.2(5) . . ?
F10 P2 F9 89.7(5) . . ?
F12 P2 F9 179.0(6) . . ?
F7 P2 F9 90.1(5) . . ?
F10 P2 F8 89.1(5) . . ?
F12 P2 F8 93.1(6) . . ?
F7 P2 F8 90.7(5) . . ?
F9 P2 F8 87.7(4) . . ?
F10 P2 F11 91.3(5) . . ?
F12 P2 F11 88.4(7) . . ?
F7 P2 F11 88.9(4) . . ?
F9 P2 F11 90.8(6) . . ?
F8 P2 F11 178.5(6) . . ?
C21 N1 C25 114.3(8) . . ?
C21 N1 Ru1 122.2(6) . . ?
C25 N1 Ru1 123.5(6) . . ?
C29 N2 C28 120.2(8) . . ?
C29 N2 C31 121.6(7) . . ?
C28 N2 C31 118.2(7) . . ?
C4 C3 C8 118.1(9) . . ?
C4 C3 As1 120.7(7) . . ?
C8 C3 As1 121.2(6) . . ?
C5 C4 C3 119.6(9) . . ?
C4 C5 C6 120.4(9) . . ?
C7 C6 C5 121.9(9) . . ?
C6 C7 C8 117.7(10) . . ?
C7 C8 C3 122.1(9) . . ?
C7 C8 As2 119.5(7) . . ?
C3 C8 As2 118.3(7) . . ?
C14 C13 C18 121.7(10) . . ?
C14 C13 As3 118.9(8) . . ?
C18 C13 As3 119.4(7) . . ?
C15 C14 C13 117.5(11) . . ?
C14 C15 C16 120.1(10) . . ?
C17 C16 C15 121.4(10) . . ?
C16 C17 C18 118.3(10) . . ?
C17 C18 C13 121.0(9) . . ?
C17 C18 As4 119.4(8) . . ?
C13 C18 As4 119.6(7) . . ?
N1 C21 C22 123.1(8) . . ?
C21 C22 C23 120.5(8) . . ?
C24 C23 C22 116.0(8) . . ?
C24 C23 C26 122.4(8) . . ?
C22 C23 C26 121.5(8) . . ?
C25 C24 C23 121.3(8) . . ?
C24 C25 N1 124.8(9) . . ?
C30 C26 C27 117.2(8) . . ?
C30 C26 C23 122.1(8) . . ?
C27 C26 C23 120.7(8) . . ?
C28 C27 C26 121.3(9) . . ?
C27 C28 N2 120.1(9) . . ?
N2 C29 C30 121.4(8) . . ?
C29 C30 C26 119.8(8) . . ?
C32 C31 C36 124.7(9) . . ?
C32 C31 N2 116.5(8) . . ?
C36 C31 N2 118.8(8) . . ?
C33 C32 C31 115.7(9) . . ?
C32 C33 C34 121.0(9) . . ?
C33 C34 C35 121.5(9) . . ?
C33 C34 C37 118.2(8) . . ?
C35 C34 C37 120.2(8) . . ?
C36 C35 C34 117.6(9) . . ?
C35 C36 C31 119.5(9) . . ?
O1 C37 C34 117.7(9) . . ?
O1 C37 C38 123.5(9) . . ?
C34 C37 C38 118.8(9) . . ?
O2 C40 C41 120.3(11) . . ?
O2 C40 C39 122.7(11) . . ?
C41 C40 C39 117.0(11) . . ?

loop_
_geom_bond_atom_site_label_1
_geom_bond_atom_site_label_2
_geom_bond_distance
_geom_bond_site_symmetry_2
_geom_bond_publ_flag
Ru1 N1 2.093(8) . ?
Ru1 Cl1 2.436(2) . ?
Ru1 As4 2.4499(12) . ?
Ru1 As1 2.4587(11) . ?
Ru1 As2 2.4958(12) . ?
Ru1 As3 2.4986(12) . ?
As1 C2 1.972(10) . ?
As1 C3 1.979(9) . ?
As1 C1 1.980(10) . ?
As2 C8 1.960(9) . ?
As2 C10 1.971(10) . ?
As2 C9 1.988(10) . ?
As3 C11 1.949(10) . ?
As3 C12 1.984(10) . ?
As3 C13 1.997(10) . ?
As4 C20 1.949(9) . ?
As4 C19 1.966(10) . ?
As4 C18 1.998(10) . ?
P1 F3 1.595(7) . ?
P1 F5 1.610(6) . ?
P1 F2 1.611(7) . ?
P1 F1 1.620(7) . ?
P1 F6 1.623(7) . ?
P1 F4 1.645(6) . ?
P2 F10 1.590(8) . ?
P2 F12 1.597(9) . ?
P2 F7 1.600(8) . ?
P2 F9 1.603(9) . ?
P2 F8 1.624(9) . ?
P2 F11 1.638(11) . ?
O1 C37 1.247(12) . ?
N1 C21 1.359(12) . ?
N1 C25 1.379(11) . ?
N2 C29 1.355(11) . ?
N2 C28 1.376(12) . ?
N2 C31 1.464(11) . ?
C3 C4 1.409(13) . ?
C3 C8 1.475(13) . ?
C4 C5 1.405(14) . ?
C5 C6 1.458(14) . ?
C6 C7 1.372(14) . ?
C7 C8 1.418(13) . ?
C13 C14 1.407(14) . ?
C13 C18 1.426(14) . ?
C14 C15 1.402(15) . ?
C15 C16 1.460(16) . ?
C16 C17 1.383(14) . ?
C17 C18 1.396(14) . ?
C21 C22 1.387(13) . ?
C22 C23 1.392(12) . ?
C23 C24 1.382(13) . ?
C23 C26 1.467(13) . ?
C24 C25 1.331(13) . ?
C26 C30 1.410(13) . ?
C26 C27 1.411(13) . ?
C27 C28 1.358(13) . ?
C29 C30 1.374(13) . ?
C31 C32 1.410(13) . ?
C31 C36 1.412(13) . ?
C32 C33 1.394(12) . ?
C33 C34 1.430(13) . ?
C34 C35 1.432(13) . ?
C34 C37 1.516(14) . ?
C35 C36 1.383(13) . ?
C37 C38 1.521(15) . ?
O2 C40 1.274(13) . ?
C39 C40 1.502(17) . ?
C40 C41 1.486(17) . ?
